data_7024740
loop_
_publ_author_name
'Anjaneyulu, O.'
'Prasad, T. K.'
'Swamy, K. C. Kumara'

_publ_section_title
;
 Coordinatively polymeric and monomeric bismuth(III) complexes with
 pyridine carboxylic acids.
;
_journal_issue 8
_journal_name_full 'Dalton transactions (Cambridge, England : 2003)'
_journal_page_first 1935
_journal_page_last 1940
_journal_paper_doi 10.1039/b920775a
_journal_volume 39
_journal_year 2010
_chemical_formula_sum 'C18 H12 Bi N3 O6'
_chemical_formula_weight 575.29
_chemical_name_systematic
;
?
;
_space_group_IT_number 14
_symmetry_cell_setting monoclinic
_symmetry_space_group_name_Hall '-P 2yn'
_symmetry_space_group_name_H-M 'P 1 21/n 1'
_atom_sites_solution_hydrogens geom
_atom_sites_solution_primary direct
_atom_sites_solution_secondary difmap
_audit_creation_method SHELXL-97
_cell_angle_alpha 90.00
_cell_angle_beta 91.165(4)
_cell_angle_gamma 90.00
_cell_formula_units_Z 4
_cell_length_a 11.822(3)
_cell_length_b 7.738(2)
_cell_length_c 18.931(6)
_cell_measurement_reflns_used 6537
_cell_measurement_temperature 298(2)
_cell_measurement_theta_max 28.29
_cell_measurement_theta_min 2.73
_cell_volume 1731.4(8)
_computing_cell_refinement 'Bruker SMART'
_computing_data_collection 'Bruker SMART'
_computing_data_reduction 'Bruker SAINT'
_computing_molecular_graphics 'ORTEP-III (Burnett & Johnson, 1996)'
_computing_publication_material 'SHELXL-97 (Sheldrick, 1997)'
_computing_structure_refinement 'SHELXL-97 (Sheldrick, 1997)'
_computing_structure_solution 'SHELXS-97 (Sheldrick, 1997)'
_diffrn_ambient_temperature 293(2)
_diffrn_measured_fraction_theta_full 0.989
_diffrn_measured_fraction_theta_max 0.989
_diffrn_measurement_device_type 'CCD area detector'
_diffrn_measurement_method 'phi and omega scans'
_diffrn_radiation_monochromator graphite
_diffrn_radiation_source 'fine-focus sealed tube'
_diffrn_radiation_type MoK\a
_diffrn_radiation_wavelength 0.71073
_diffrn_reflns_av_R_equivalents 0.0277
_diffrn_reflns_av_sigmaI/netI 0.0338
_diffrn_reflns_limit_h_max 14
_diffrn_reflns_limit_h_min -13
_diffrn_reflns_limit_k_max 9
_diffrn_reflns_limit_k_min -9
_diffrn_reflns_limit_l_max 17
_diffrn_reflns_limit_l_min -23
_diffrn_reflns_number 8676
_diffrn_reflns_theta_full 26.00
_diffrn_reflns_theta_max 26.00
_diffrn_reflns_theta_min 2.05
_exptl_absorpt_coefficient_mu 10.228
_exptl_absorpt_correction_T_max 0.1762
_exptl_absorpt_correction_T_min 0.1054
_exptl_absorpt_correction_type empirical
_exptl_absorpt_process_details Sadabs
_exptl_crystal_colour Colourless
_exptl_crystal_density_diffrn 2.207
_exptl_crystal_density_method 'not measured'
_exptl_crystal_description Prism
_exptl_crystal_F_000 1088
_exptl_crystal_size_max 0.40
_exptl_crystal_size_mid 0.28
_exptl_crystal_size_min 0.26
_refine_diff_density_max 1.377
_refine_diff_density_min -2.032
_refine_diff_density_rms 0.153
_refine_ls_extinction_method none
_refine_ls_goodness_of_fit_ref 1.116
_refine_ls_hydrogen_treatment constr
_refine_ls_matrix_type full
_refine_ls_number_parameters 253
_refine_ls_number_reflns 3371
_refine_ls_number_restraints 0
_refine_ls_restrained_S_all 1.116
_refine_ls_R_factor_all 0.0408
_refine_ls_R_factor_gt 0.0349
_refine_ls_shift/su_max 0.000
_refine_ls_shift/su_mean 0.000
_refine_ls_structure_factor_coef Fsqd
_refine_ls_weighting_details 'calc w=1/[\s^2^(Fo^2^)+(0.0373P)^2^+5.7618P] where P=(Fo^2^+2Fc^2^)/3'
_refine_ls_weighting_scheme calc
_refine_ls_wR_factor_gt 0.0822
_refine_ls_wR_factor_ref 0.0852
_reflns_number_gt 2888
_reflns_number_total 3371
_reflns_threshold_expression >2sigma(I)
_cod_data_source_file b920775a.txt
_cod_data_source_block compd1
_cod_depositor_comments
;
The following automatic conversions were performed:

'_symmetry_cell_setting' value 'Monoclinic' changed to 'monoclinic'
according to /home/saulius/struct/CIF-dictionaries/cif_core.dic
dictionary named 'cif_core.dic' version 2.4.2 from 2011-04-26.

Automatic conversion script
Id: cif_fix_values 1891 2012-01-12 08:04:46Z andrius 
;
_cod_original_cell_volume 1731.3(9)
_cod_original_sg_symbol_H-M 'P 21/n'
_cod_database_code 7024740

loop_
_symmetry_equiv_pos_as_xyz
'x, y, z'
'-x+1/2, y+1/2, -z+1/2'
'-x, -y, -z'
'x-1/2, -y-1/2, z-1/2'

loop_
_atom_site_label
_atom_site_type_symbol
_atom_site_fract_x
_atom_site_fract_y
_atom_site_fract_z
_atom_site_U_iso_or_equiv
_atom_site_adp_type
_atom_site_occupancy
_atom_site_symmetry_multiplicity
_atom_site_calc_flag
_atom_site_refinement_flags
Bi Bi 0.258800(17) 0.25451(2) 0.217143(10) 0.01961(10) Uani 1 1 d .
C1 C 0.0318(5) 0.0793(8) 0.1180(3) 0.0290(14) Uani 1 1 d .
H1 H 0.0642 -0.0232 0.1342 0.035 Uiso 1 1 calc R
C2 C -0.0604(6) 0.0707(9) 0.0719(4) 0.0380(17) Uani 1 1 d .
H2 H -0.0900 -0.0354 0.0578 0.046 Uiso 1 1 calc R
C3 C -0.1075(7) 0.2227(9) 0.0475(4) 0.0424(18) Uani 1 1 d .
H3 H -0.1683 0.2209 0.0155 0.051 Uiso 1 1 calc R
C4 C -0.0630(6) 0.3778(9) 0.0710(4) 0.0369(16) Uani 1 1 d .
H4 H -0.0935 0.4820 0.0552 0.044 Uiso 1 1 calc R
C5 C 0.0266(5) 0.3763(7) 0.1181(3) 0.0252(13) Uani 1 1 d .
C6 C 0.0754(5) 0.5422(7) 0.1470(3) 0.0277(13) Uani 1 1 d .
C7 C 0.5317(6) 0.0685(8) 0.1975(3) 0.0310(15) Uani 1 1 d .
H7 H 0.4891 -0.0326 0.1976 0.037 Uiso 1 1 calc R
C8 C 0.6472(6) 0.0573(9) 0.1910(4) 0.0367(16) Uani 1 1 d .
H8 H 0.6819 -0.0501 0.1872 0.044 Uiso 1 1 calc R
C9 C 0.7104(6) 0.2050(10) 0.1902(4) 0.0392(16) Uani 1 1 d .
H9 H 0.7887 0.1995 0.1864 0.047 Uiso 1 1 calc R
C10 C 0.6561(5) 0.3630(9) 0.1952(3) 0.0313(14) Uani 1 1 d .
H10 H 0.6971 0.4654 0.1928 0.038 Uiso 1 1 calc R
C11 C 0.5413(5) 0.3668(7) 0.2036(3) 0.0225(12) Uani 1 1 d .
C12 C 0.4792(5) 0.5348(7) 0.2131(3) 0.0240(13) Uani 1 1 d .
C13 C 0.3222(6) 0.4416(8) 0.0626(4) 0.0331(15) Uani 1 1 d .
H13 H 0.3096 0.5426 0.0879 0.040 Uiso 1 1 calc R
C14 C 0.3554(6) 0.4521(9) -0.0069(4) 0.0392(17) Uani 1 1 d .
H14 H 0.3642 0.5589 -0.0286 0.047 Uiso 1 1 calc R
C15 C 0.3752(8) 0.3008(11) -0.0433(4) 0.049(2) Uani 1 1 d .
H15 H 0.3974 0.3045 -0.0901 0.058 Uiso 1 1 calc R
C16 C 0.3619(7) 0.1443(9) -0.0097(4) 0.0398(17) Uani 1 1 d .
H16 H 0.3755 0.0413 -0.0334 0.048 Uiso 1 1 calc R
C17 C 0.3282(5) 0.1429(8) 0.0596(3) 0.0262(13) Uani 1 1 d .
C18 C 0.3117(5) -0.0250(8) 0.0986(3) 0.0281(14) Uani 1 1 d .
N1 N 0.0762(4) 0.2289(6) 0.1401(3) 0.0225(11) Uani 1 1 d .
N2 N 0.4785(4) 0.2217(6) 0.2039(3) 0.0223(11) Uani 1 1 d .
N3 N 0.3078(4) 0.2885(6) 0.0942(3) 0.0231(11) Uani 1 1 d .
O1 O 0.1604(3) 0.5252(5) 0.1899(2) 0.0279(9) Uani 1 1 d .
O2 O 0.0325(5) 0.6807(6) 0.1286(3) 0.0527(15) Uani 1 1 d .
O3 O 0.3742(3) 0.5224(5) 0.2254(2) 0.0272(9) Uani 1 1 d .
O4 O 0.5336(4) 0.6706(5) 0.2111(3) 0.0383(11) Uani 1 1 d .
O5 O 0.2797(4) -0.0121(5) 0.1635(2) 0.0263(9) Uani 1 1 d .
O6 O 0.3301(5) -0.1601(6) 0.0682(3) 0.0457(13) Uani 1 1 d .

loop_
_atom_site_aniso_label
_atom_site_aniso_U_11
_atom_site_aniso_U_22
_atom_site_aniso_U_33
_atom_site_aniso_U_23
_atom_site_aniso_U_13
_atom_site_aniso_U_12
Bi 0.02340(15) 0.01517(14) 0.02029(14) -0.00077(8) 0.00068(9) 0.00023(8)
C1 0.028(4) 0.027(3) 0.032(4) -0.005(3) -0.001(3) -0.002(3)
C2 0.036(4) 0.037(4) 0.041(4) -0.015(3) -0.002(3) -0.009(3)
C3 0.035(4) 0.048(4) 0.044(4) -0.015(3) -0.009(3) -0.003(3)
C4 0.032(4) 0.043(4) 0.034(4) 0.000(3) -0.014(3) 0.001(3)
C5 0.030(4) 0.025(3) 0.021(3) 0.003(2) 0.003(3) 0.000(2)
C6 0.026(3) 0.025(3) 0.032(3) 0.000(3) 0.001(3) 0.002(2)
C7 0.036(4) 0.023(3) 0.034(4) 0.001(3) -0.004(3) 0.005(3)
C8 0.033(4) 0.033(3) 0.044(4) -0.003(3) -0.004(3) 0.012(3)
C9 0.018(3) 0.055(4) 0.044(4) -0.004(4) 0.003(3) 0.010(3)
C10 0.022(3) 0.036(3) 0.036(4) 0.000(3) 0.002(3) -0.004(3)
C11 0.021(3) 0.026(3) 0.020(3) 0.001(2) 0.001(2) 0.002(2)
C12 0.028(3) 0.025(3) 0.019(3) 0.002(2) -0.002(3) 0.002(2)
C13 0.033(4) 0.030(3) 0.036(4) 0.000(3) -0.004(3) -0.001(3)
C14 0.052(5) 0.032(3) 0.033(4) 0.013(3) 0.008(3) 0.002(3)
C15 0.069(6) 0.055(4) 0.023(4) 0.004(3) 0.014(4) 0.011(4)
C16 0.055(5) 0.032(3) 0.033(4) -0.009(3) 0.007(3) 0.006(3)
C17 0.030(4) 0.025(3) 0.024(3) -0.004(2) -0.002(3) 0.002(2)
C18 0.024(3) 0.027(3) 0.033(4) -0.003(3) -0.004(3) -0.003(2)
N1 0.024(3) 0.022(2) 0.022(3) -0.0002(19) -0.002(2) -0.0015(19)
N2 0.020(3) 0.019(2) 0.028(3) 0.002(2) 0.001(2) 0.0023(19)
N3 0.025(3) 0.026(2) 0.019(3) 0.005(2) 0.001(2) 0.005(2)
O1 0.025(2) 0.028(2) 0.030(2) -0.0074(18) -0.0114(18) 0.0000(17)
O2 0.061(4) 0.028(2) 0.068(4) 0.008(3) -0.030(3) 0.004(2)
O3 0.016(2) 0.027(2) 0.038(3) -0.0039(19) 0.0013(18) 0.0009(16)
O4 0.037(3) 0.024(2) 0.054(3) -0.001(2) 0.006(2) -0.010(2)
O5 0.028(2) 0.026(2) 0.025(2) 0.0017(17) 0.0025(18) 0.0005(17)
O6 0.072(4) 0.024(2) 0.041(3) -0.010(2) 0.004(3) 0.004(2)

loop_
_atom_type_symbol
_atom_type_description
_atom_type_scat_dispersion_real
_atom_type_scat_dispersion_imag
_atom_type_scat_source
C C 0.0033 0.0016 'International Tables Vol C Tables 4.2.6.8 and 6.1.1.4'
H H 0.0000 0.0000 'International Tables Vol C Tables 4.2.6.8 and 6.1.1.4'
N N 0.0061 0.0033 'International Tables Vol C Tables 4.2.6.8 and 6.1.1.4'
O O 0.0106 0.0060 'International Tables Vol C Tables 4.2.6.8 and 6.1.1.4'
Bi Bi -4.1077 10.2566 'International Tables Vol C Tables 4.2.6.8 and 6.1.1.4'

loop_
_geom_angle_atom_site_label_1
_geom_angle_atom_site_label_2
_geom_angle_atom_site_label_3
_geom_angle
_geom_angle_site_symmetry_1
_geom_angle_site_symmetry_3
O5 Bi N3 69.26(15) . .
O5 Bi O1 136.50(14) . .
N3 Bi O1 80.02(15) . .
O5 Bi O3 135.06(14) . .
N3 Bi O3 80.12(15) . .
O1 Bi O3 63.70(13) . .
O5 Bi N1 77.28(15) . .
N3 Bi N1 71.31(17) . .
O1 Bi N1 63.83(13) . .
O3 Bi N1 123.34(14) . .
O5 Bi N2 75.96(15) . .
N3 Bi N2 70.29(17) . .
O1 Bi N2 121.99(14) . .
O3 Bi N2 62.88(13) . .
N1 Bi N2 138.89(16) . .
O5 Bi O3 69.12(13) . 2_545
N3 Bi O3 128.76(15) . 2_545
O1 Bi O3 112.66(13) . 2_545
O3 Bi O3 150.89(6) . 2_545
N1 Bi O3 71.53(14) . 2_545
N2 Bi O3 124.94(13) . 2_545
O5 Bi O1 69.87(14) . 2_545
N3 Bi O1 128.12(15) . 2_545
O1 Bi O1 150.78(7) . 2_545
O3 Bi O1 108.98(13) . 2_545
N1 Bi O1 127.28(13) . 2_545
N2 Bi O1 69.91(14) . 2_545
O3 Bi O1 58.83(13) 2_545 2_545
N1 C1 C2 122.6(6) . .
N1 C1 H1 118.7 . .
C2 C1 H1 118.7 . .
C3 C2 C1 118.6(6) . .
C3 C2 H2 120.7 . .
C1 C2 H2 120.7 . .
C2 C3 C4 119.0(7) . .
C2 C3 H3 120.5 . .
C4 C3 H3 120.5 . .
C5 C4 C3 119.1(6) . .
C5 C4 H4 120.4 . .
C3 C4 H4 120.4 . .
N1 C5 C4 122.3(6) . .
N1 C5 C6 116.7(5) . .
C4 C5 C6 121.0(6) . .
O2 C6 O1 125.4(6) . .
O2 C6 C5 119.0(6) . .
O1 C6 C5 115.5(5) . .
N2 C7 C8 121.9(6) . .
N2 C7 H7 119.1 . .
C8 C7 H7 119.1 . .
C9 C8 C7 119.5(6) . .
C9 C8 H8 120.2 . .
C7 C8 H8 120.2 . .
C8 C9 C10 118.9(6) . .
C8 C9 H9 120.6 . .
C10 C9 H9 120.6 . .
C11 C10 C9 119.2(6) . .
C11 C10 H10 120.4 . .
C9 C10 H10 120.4 . .
N2 C11 C10 122.0(5) . .
N2 C11 C12 116.7(5) . .
C10 C11 C12 121.3(5) . .
O4 C12 O3 125.6(6) . .
O4 C12 C11 118.4(5) . .
O3 C12 C11 115.9(5) . .
N3 C13 C14 121.2(6) . .
N3 C13 H13 119.4 . .
C14 C13 H13 119.4 . .
C15 C14 C13 118.6(6) . .
C15 C14 H14 120.7 . .
C13 C14 H14 120.7 . .
C16 C15 C14 119.5(6) . .
C16 C15 H15 120.3 . .
C14 C15 H15 120.3 . .
C15 C16 C17 119.0(6) . .
C15 C16 H16 120.5 . .
C17 C16 H16 120.5 . .
N3 C17 C16 121.4(6) . .
N3 C17 C18 117.5(5) . .
C16 C17 C18 121.0(5) . .
O6 C18 O5 125.0(6) . .
O6 C18 C17 118.8(6) . .
O5 C18 C17 116.2(5) . .
C1 N1 C5 118.2(5) . .
C1 N1 Bi 124.1(4) . .
C5 N1 Bi 117.6(4) . .
C11 N2 C7 118.4(5) . .
C11 N2 Bi 117.8(4) . .
C7 N2 Bi 123.8(4) . .
C17 N3 C13 120.3(5) . .
C17 N3 Bi 115.5(4) . .
C13 N3 Bi 124.0(4) . .
C6 O1 Bi 125.7(4) . .
C6 O1 Bi 127.9(4) . 2
Bi O1 Bi 105.58(14) . 2
C12 O3 Bi 126.0(4) . .
C12 O3 Bi 128.1(4) . 2
Bi O3 Bi 105.26(14) . 2
C18 O5 Bi 121.3(4) . .

loop_
_geom_bond_atom_site_label_1
_geom_bond_atom_site_label_2
_geom_bond_distance
_geom_bond_site_symmetry_2
Bi O5 2.315(4) .
Bi N3 2.425(5) .
Bi O1 2.446(4) .
Bi O3 2.484(4) .
Bi N1 2.588(5) .
Bi N2 2.627(5) .
Bi O3 2.636(4) 2_545
Bi O1 2.662(4) 2_545
C1 N1 1.334(7) .
C1 C2 1.384(9) .
C1 H1 0.9300 .
C2 C3 1.377(10) .
C2 H2 0.9300 .
C3 C4 1.381(9) .
C3 H3 0.9300 .
C4 C5 1.371(9) .
C4 H4 0.9300 .
C5 N1 1.344(7) .
C5 C6 1.506(8) .
C6 O2 1.233(7) .
C6 O1 1.285(7) .
C7 N2 1.348(7) .
C7 C8 1.377(9) .
C7 H7 0.9300 .
C8 C9 1.366(10) .
C8 H8 0.9300 .
C9 C10 1.386(9) .
C9 H9 0.9300 .
C10 C11 1.370(8) .
C10 H10 0.9300 .
C11 N2 1.346(7) .
C11 C12 1.506(8) .
C12 O4 1.233(7) .
C12 O3 1.272(7) .
C13 N3 1.339(8) .
C13 C14 1.383(9) .
C13 H13 0.9300 .
C14 C15 1.382(10) .
C14 H14 0.9300 .
C15 C16 1.378(10) .
C15 H15 0.9300 .
C16 C17 1.379(9) .
C16 H16 0.9300 .
C17 N3 1.328(7) .
C17 C18 1.509(8) .
C18 O6 1.215(7) .
C18 O5 1.297(7) .
O1 Bi 2.662(4) 2
O3 Bi 2.636(4) 2
